data_7239668
loop_
_publ_author_name
'Khan, Huzaifa Yasir'
'Tabassum, Sartaj'
'Arjmand, Farukh'

_publ_section_title
;
 Evaluation of cytotoxic potential of structurally well-characterized RNA
 targeted ionic non-steroidal anti-inflammatory (NSAID) Cu(ii) &amp;
 Zn(ii) DACH--mefenamato drug conjugates against human cancer cell lines
;
_journal_issue 1
_journal_name_full 'RSC Advances'
_journal_page_first 166
_journal_page_last 178
_journal_paper_doi 10.1039/C9RA07464C
_journal_volume 10
_journal_year 2020
_chemical_formula_moiety 'C12 H24 Cu N4, 2(C15 H14 N O2), 3(H2 O)'
_chemical_formula_sum 'C42 H58 Cu N6 O7'
_chemical_formula_weight 822.51
_space_group_crystal_system monoclinic
_space_group_IT_number 14
_space_group_name_Hall '-P 2ybc'
_space_group_name_H-M_alt 'P 1 21/c 1'
_symmetry_Int_Tables_number 14
_atom_sites_solution_primary iterative
_audit_creation_date 2019-05-16
_audit_creation_method
;
Olex2 1.2
(compiled 2018.05.29 svn.r3508 for OlexSys, GUI svn.r5506)
;
_audit_update_record
;
2019-05-16 deposited with the CCDC.	2019-12-12 downloaded from the CCDC.
;
_cell_angle_alpha 90
_cell_angle_beta 90.996(2)
_cell_angle_gamma 90
_cell_formula_units_Z 4
_cell_length_a 7.6603(4)
_cell_length_b 30.6640(17)
_cell_length_c 17.5010(11)
_cell_measurement_reflns_used 9987
_cell_measurement_temperature 100(2)
_cell_measurement_theta_max 28.17
_cell_measurement_theta_min 2.50
_cell_volume 4110.3(4)
_computing_cell_refinement 'SAINT V8.38A (?, 2016)'
_computing_data_reduction 'SAINT V8.38A (?, 2016)'
_computing_molecular_graphics 'Olex2 (Dolomanov et al., 2009)'
_computing_publication_material 'Olex2 (Dolomanov et al., 2009)'
_computing_structure_refinement 'olex2.refine (Bourhis et al., 2015)'
_computing_structure_solution 'olex2.solve (Bourhis et al., 2015)'
_diffrn_ambient_temperature 100(2)
_diffrn_measured_fraction_theta_full 0.9990
_diffrn_measured_fraction_theta_max 0.9990
_diffrn_measurement_device_type 'Bruker APEX-II CCD'
_diffrn_measurement_method '\f and \w scans'
_diffrn_radiation_type 'Mo K\a'
_diffrn_radiation_wavelength 0.71073
_diffrn_reflns_av_R_equivalents 0.0594
_diffrn_reflns_av_unetI/netI 0.0403
_diffrn_reflns_limit_h_max 10
_diffrn_reflns_limit_h_min -10
_diffrn_reflns_limit_k_max 40
_diffrn_reflns_limit_k_min -40
_diffrn_reflns_limit_l_max 23
_diffrn_reflns_limit_l_min -23
_diffrn_reflns_number 65619
_diffrn_reflns_theta_full 24.9987
_diffrn_reflns_theta_max 25.00
_diffrn_reflns_theta_min 2.33
_exptl_absorpt_coefficient_mu 0.588
_exptl_absorpt_correction_T_max 0.7457
_exptl_absorpt_correction_T_min 0.7075
_exptl_absorpt_correction_type multi-scan
_exptl_absorpt_process_details
;
SADABS-2016/2 (Bruker,2016/2) was used for absorption correction.
wR2(int) was 0.0888 before and 0.0552 after correction.
The Ratio of minimum to maximum transmission is 0.9488.
The \l/2 correction factor is Not present.
;
_exptl_crystal_colour blue
_exptl_crystal_colour_primary blue
_exptl_crystal_density_diffrn 1.3291
_exptl_crystal_description block
_exptl_crystal_F_000 1750.0896
_exptl_crystal_size_max 0.33
_exptl_crystal_size_mid 0.21
_exptl_crystal_size_min 0.16
_refine_diff_density_max 1.8641
_refine_diff_density_min -0.9270
_refine_diff_density_rms 0.1143
_refine_ls_d_res_high 0.8409
_refine_ls_d_res_low 8.7492
_refine_ls_goodness_of_fit_ref 1.0594
_refine_ls_hydrogen_treatment constr
_refine_ls_matrix_type full
_refine_ls_number_constraints 95
_refine_ls_number_parameters 518
_refine_ls_number_reflns 7222
_refine_ls_number_restraints 0
_refine_ls_restrained_S_all 1.0594
_refine_ls_R_factor_all 0.0747
_refine_ls_R_factor_gt 0.0653
_refine_ls_shift/su_max 0.0234
_refine_ls_shift/su_mean 0.0007
_refine_ls_structure_factor_coef Fsqd
_refine_ls_weighting_details 'w=1/[\s^2^(Fo^2^)+(0.0261P)^2^+22.6845P] where P=(Fo^2^+2Fc^2^)/3'
_refine_ls_weighting_scheme calc
_refine_ls_wR_factor_gt 0.1411
_refine_ls_wR_factor_ref 0.1493
_reflns_Friedel_coverage 0.0
_reflns_limit_h_max 9
_reflns_limit_h_min -9
_reflns_limit_k_max 36
_reflns_limit_k_min 0
_reflns_limit_l_max 20
_reflns_limit_l_min 0
_reflns_number_gt 6372
_reflns_number_total 7222
_reflns_threshold_expression I>=2u(I)
_cod_data_source_file c9ra07464c2.cif
_cod_data_source_block 24aprc
_cod_depositor_comments 'Adding full bibliography for 7239668.cif.'
_cod_database_code 7239668
_olex2_refinement_description
;
1. Fixed Uiso
 At 1.2 times of:
  All C(H) groups, All C(H,H) groups, All N(H) groups, All N(H,H) groups
 At 1.5 times of:
  All C(H,H,H) groups, All O(H,H) groups
2.a Free rotating group:
 O1w(H1wa,H1wb), O2w(H2wa,H2wb), O3w(H3wa,H3wb)
2.b Ternary CH refined with riding coordinates:
 C12(H12), C7(H7)
2.c Secondary CH2 refined with riding coordinates:
 N3(H3a,H3b), N1(H1a,H1b), N2(H2a,H2b), C11(H11a,H11b), C8(H8a,H8b), C9(H9a,
 H9b), C5(H5a,H5b), C10(H10a,H10b), C2(H2c,H2d), N4(H4a,H4b)
2.d Aromatic/amide H refined with riding coordinates:
 N5(H5), N6(H6), C15(H15), C30(H30), C21(H21), C37(H37), C18(H18), C16(H16),
 C22(H22), C31(H31), C36(H36), C33(H33), C23(H23), C38(H38), C32(H32), C17(H17),
  C3(H3), C4(H4)
2.e Idealised Me refined as rotating group:
 C41(H41a,H41b,H41c), C26(H26a,H26b,H26c), C42(H42a,H42b,H42c), C27(H27a,H27b,
 H27c)
;
_olex2_submission_special_instructions 'No special instructions were received'

loop_
_space_group_symop_id
_space_group_symop_operation_xyz
1 x,y,z
2 -x,y+1/2,-z+1/2
3 -x,-y,-z
4 x,-y-1/2,z-1/2

loop_
_atom_site_label
_atom_site_type_symbol
_atom_site_fract_x
_atom_site_fract_y
_atom_site_fract_z
_atom_site_U_iso_or_equiv
_atom_site_adp_type
_atom_site_occupancy
_atom_site_refinement_flags_posn
Cu1 Cu 1.13887(6) 0.411320(15) 0.59564(3) 0.01646(14) Uani 1.000000 .
O2 O 0.6271(4) 0.35342(9) 0.65810(17) 0.0250(7) Uani 1.000000 .
N3 N 1.2720(5) 0.39461(11) 0.69173(19) 0.0202(7) Uani 1.000000 .
H3a H 1.2122(5) 0.37360(11) 0.71816(19) 0.0242(9) Uiso 1.000000 R
H3b H 1.3802(5) 0.38376(11) 0.67986(19) 0.0242(9) Uiso 1.000000 R
O1 O 0.4754(4) 0.33297(10) 0.55412(18) 0.0302(7) Uani 1.000000 .
C29 C 0.7447(5) 0.58648(13) 0.7233(2) 0.0194(8) Uani 1.000000 .
N5 N 0.8901(5) 0.30251(12) 0.7026(2) 0.0281(9) Uani 1.000000 .
H5 H 0.8396(5) 0.32829(12) 0.7022(2) 0.0337(10) Uiso 1.000000 R
N1 N 1.0981(5) 0.34885(11) 0.56394(19) 0.0245(8) Uani 1.000000 .
H1a H 1.2031(5) 0.33533(11) 0.55533(19) 0.0294(10) Uiso 1.000000 R
H1b H 1.0424(5) 0.33401(11) 0.60216(19) 0.0294(10) Uiso 1.000000 R
N4 N 1.1977(5) 0.47308(11) 0.62547(19) 0.0208(7) Uani 1.000000 .
N6 N 0.9418(5) 0.56151(12) 0.8242(2) 0.0261(8) Uani 1.000000 .
H6 H 0.9453(5) 0.53576(12) 0.8021(2) 0.0313(10) Uiso 1.000000 R
N2 N 1.0140(5) 0.42518(11) 0.4971(2) 0.0220(8) Uani 1.000000 .
H2a H 0.9091(5) 0.43848(11) 0.5068(2) 0.0264(9) Uiso 1.000000 R
H2b H 1.0802(5) 0.44397(11) 0.4686(2) 0.0264(9) Uiso 1.000000 R
C14 C 0.6699(5) 0.28140(14) 0.6081(2) 0.0219(9) Uani 1.000000 .
C19 C 0.8164(5) 0.27091(14) 0.6554(2) 0.0221(9) Uani 1.000000 .
C25 C 1.0245(6) 0.30991(14) 0.8283(3) 0.0258(10) Uani 1.000000 .
C34 C 0.8278(5) 0.59229(13) 0.7954(2) 0.0197(8) Uani 1.000000 .
C15 C 0.6007(5) 0.24959(14) 0.5597(3) 0.0239(9) Uani 1.000000 .
H15 H 0.5039(5) 0.25673(14) 0.5274(3) 0.0287(11) Uiso 1.000000 R
C30 C 0.6301(5) 0.61891(14) 0.6974(2) 0.0236(9) Uani 1.000000 .
H30 H 0.5734(5) 0.61522(14) 0.6492(2) 0.0283(11) Uiso 1.000000 R
C20 C 1.0383(6) 0.29756(13) 0.7514(3) 0.0247(9) Uani 1.000000 .
C21 C 1.1972(6) 0.28277(14) 0.7229(3) 0.0256(10) Uani 1.000000 .
H21 H 1.2052(6) 0.27410(14) 0.6710(3) 0.0307(11) Uiso 1.000000 R
C37 C 1.3345(6) 0.59225(15) 0.9377(3) 0.0294(10) Uani 1.000000 .
H37 H 1.4502(6) 0.60210(15) 0.9294(3) 0.0353(12) Uiso 1.000000 R
C24 C 1.1739(6) 0.30818(15) 0.8758(3) 0.0296(10) Uani 1.000000 .
C18 C 0.8818(6) 0.22839(14) 0.6530(3) 0.0267(10) Uani 1.000000 .
H18 H 0.9786(6) 0.22063(14) 0.6848(3) 0.0321(12) Uiso 1.000000 R
C16 C 0.6686(6) 0.20802(15) 0.5574(3) 0.0320(11) Uani 1.000000 .
H16 H 0.6205(6) 0.18686(15) 0.5234(3) 0.0384(13) Uiso 1.000000 R
C41 C 0.8117(6) 0.54660(16) 0.9764(3) 0.0324(11) Uani 1.000000 .
H41a H 0.7511(15) 0.5420(10) 0.9273(3) 0.0487(16) Uiso 1.000000 GR
H41b H 0.8164(6) 0.5191(6) 1.0048(17) 0.0487(16) Uiso 1.000000 GR
H41c H 0.7487(15) 0.5684(5) 1.0062(16) 0.0487(16) Uiso 1.000000 GR
C22 C 1.3428(6) 0.28082(15) 0.7708(3) 0.0284(10) Uani 1.000000 .
H22 H 1.4509(6) 0.27073(15) 0.7517(3) 0.0341(12) Uiso 1.000000 R
C31 C 0.5960(6) 0.65601(14) 0.7389(3) 0.0278(10) Uani 1.000000 .
H31 H 0.5178(6) 0.67752(14) 0.7194(3) 0.0334(12) Uiso 1.000000 R
C35 C 1.0543(6) 0.56953(14) 0.8884(2) 0.0225(9) Uani 1.000000 .
C36 C 1.2219(6) 0.58434(14) 0.8762(3) 0.0278(10) Uani 1.000000 .
H36 H 1.2603(6) 0.58914(14) 0.8255(3) 0.0333(12) Uiso 1.000000 R
C33 C 0.7915(5) 0.63011(14) 0.8375(2) 0.0222(9) Uani 1.000000 .
H33 H 0.8462(5) 0.63420(14) 0.8861(2) 0.0267(11) Uiso 1.000000 R
C11 C 1.3641(6) 0.51374(14) 0.7279(2) 0.0241(9) Uani 1.000000 .
H11a H 1.2514(6) 0.52553(14) 0.7455(2) 0.0289(11) Uiso 1.000000 R
H11b H 1.4141(6) 0.53492(14) 0.6916(2) 0.0289(11) Uiso 1.000000 R
C23 C 1.3309(6) 0.29353(15) 0.8461(3) 0.0307(10) Uani 1.000000 .
H23 H 1.4317(6) 0.29226(15) 0.8784(3) 0.0369(13) Uiso 1.000000 R
C38 C 1.2766(6) 0.58565(14) 1.0108(3) 0.0278(10) Uani 1.000000 .
H38 H 1.3531(6) 0.59153(14) 1.0528(3) 0.0334(12) Uiso 1.000000 R
C39 C 1.1092(6) 0.57062(14) 1.0246(2) 0.0272(10) Uani 1.000000 .
C13 C 0.5851(5) 0.32587(13) 0.6071(2) 0.0216(9) Uani 1.000000 .
C26 C 0.8500(6) 0.32395(18) 0.8578(3) 0.0381(12) Uani 1.000000 .
H26a H 0.814(2) 0.3512(6) 0.8328(15) 0.0571(18) Uiso 1.000000 GR
H26b H 0.7631(12) 0.3013(5) 0.8466(18) 0.0571(18) Uiso 1.000000 GR
H26c H 0.8589(13) 0.3285(11) 0.9131(4) 0.0571(18) Uiso 1.000000 GR
C42 C 1.0513(7) 0.56258(17) 1.1052(3) 0.0375(12) Uani 1.000000 .
H42a H 1.1463(17) 0.5701(11) 1.1410(3) 0.0563(18) Uiso 1.000000 GR
H42b H 0.949(3) 0.5806(9) 1.1157(7) 0.0563(18) Uiso 1.000000 GR
H42c H 1.021(4) 0.5317(3) 1.1112(6) 0.0563(18) Uiso 1.000000 GR
C32 C 0.6780(6) 0.66140(14) 0.8096(3) 0.0260(10) Uani 1.000000 .
H32 H 0.6558(6) 0.68680(14) 0.8389(3) 0.0313(11) Uiso 1.000000 R
C40 C 0.9955(6) 0.56251(14) 0.9625(3) 0.0263(10) Uani 1.000000 .
C17 C 0.8078(6) 0.19757(15) 0.6052(3) 0.0318(11) Uani 1.000000 .
H17 H 0.8531(6) 0.16874(15) 0.6051(3) 0.0382(13) Uiso 1.000000 R
C8 C 1.4224(7) 0.42967(15) 0.8052(3) 0.0383(13) Uani 1.000000 .
H8a H 1.5382(7) 0.42147(15) 0.7854(3) 0.0460(15) Uiso 1.000000 R
H8b H 1.3834(7) 0.40640(15) 0.8402(3) 0.0460(15) Uiso 1.000000 R
C9 C 1.4352(8) 0.47339(19) 0.8482(3) 0.0462(14) Uani 1.000000 .
H9a H 1.3204(8) 0.48064(19) 0.8700(3) 0.0554(16) Uiso 1.000000 R
H9b H 1.5210(8) 0.47076(19) 0.8910(3) 0.0554(16) Uiso 1.000000 R
C5 C 0.8707(6) 0.38785(15) 0.3837(3) 0.0308(11) Uani 1.000000 .
H5a H 0.7532(6) 0.39823(15) 0.3977(3) 0.0369(13) Uiso 1.000000 R
H5b H 0.9215(6) 0.40952(15) 0.3485(3) 0.0369(13) Uiso 1.000000 R
C10 C 1.4891(7) 0.50834(16) 0.7967(3) 0.0397(13) Uani 1.000000 .
H10a H 1.6077(7) 0.50193(16) 0.7781(3) 0.0477(15) Uiso 1.000000 R
H10b H 1.4947(7) 0.53612(16) 0.8255(3) 0.0477(15) Uiso 1.000000 R
C12 C 1.3332(8) 0.47124(16) 0.6879(3) 0.0452(14) Uani 1.000000 .
H12 H 1.4454(8) 0.46340(16) 0.6631(3) 0.0543(17) Uiso 1.000000 R
C2 C 0.9794(7) 0.30471(15) 0.4534(3) 0.0368(12) Uani 1.000000 .
H2c H 0.9283(7) 0.28281(15) 0.4880(3) 0.0442(15) Uiso 1.000000 R
H2d H 1.0985(7) 0.29493(15) 0.4404(3) 0.0442(15) Uiso 1.000000 R
C27 C 1.1669(7) 0.32107(19) 0.9588(3) 0.0456(14) Uani 1.000000 .
H27a H 1.118(5) 0.3505(5) 0.9629(3) 0.068(2) Uiso 1.000000 GR
H27b H 1.093(4) 0.3005(8) 0.9862(5) 0.068(2) Uiso 1.000000 GR
H27c H 1.2850(10) 0.3206(12) 0.9811(6) 0.068(2) Uiso 1.000000 GR
C7 C 1.2903(8) 0.43479(16) 0.7384(3) 0.0449(14) Uani 1.000000 .
H7 H 1.1738(8) 0.44108(16) 0.7608(3) 0.0539(17) Uiso 1.000000 R
C3 C 0.8677(16) 0.3081(2) 0.3805(4) 0.130(5) Uani 1.000000 .
H3 H 0.8073(16) 0.2830(2) 0.3621(4) 0.156(6) Uiso 1.000000 R
C6 C 0.9841(12) 0.38469(18) 0.4547(4) 0.098(4) Uani 1.000000 .
C1 C 0.9895(14) 0.34843(18) 0.4935(4) 0.105(4) Uani 1.000000 .
C4 C 0.8542(13) 0.3447(2) 0.3434(5) 0.101(4) Uani 1.000000 .
H4 H 0.8334(13) 0.3441(2) 0.2897(5) 0.121(4) Uiso 1.000000 R
O5 O 0.8813(4) 0.51802(9) 0.69518(16) 0.0231(6) Uani 1.000000 .
O6 O 0.7007(4) 0.54686(10) 0.60857(16) 0.0270(7) Uani 1.000000 .
C28 C 0.7786(5) 0.54759(13) 0.6729(2) 0.0194(9) Uani 1.000000 .
O1w O 0.7052(4) 0.47728(9) 0.51445(17) 0.0219(6) Uani 1.000000 .
H1wa H 0.703(5) 0.4974(10) 0.5494(19) 0.0329(9) Uiso 1.000000 G
H1wb H 0.616(4) 0.4609(11) 0.524(2) 0.0329(9) Uiso 1.000000 G
O2w O 1.4331(4) 0.41797(9) 0.52245(16) 0.0224(6) Uani 1.000000 .
H2wa H 1.458(6) 0.3903(4) 0.526(2) 0.0335(9) Uiso 1.000000 G
H2wb H 1.397(6) 0.4214(12) 0.4754(9) 0.0335(9) Uiso 1.000000 G
O3w O 0.8739(4) 0.42063(10) 0.67768(19) 0.0278(7) Uani 1.000000 .
H3wa H 0.784(3) 0.4048(10) 0.665(3) 0.0417(10) Uiso 1.000000 G
H3wb H 0.846(5) 0.4481(3) 0.675(3) 0.0417(10) Uiso 1.000000 G
H4a H 1.2399(5) 0.48804(11) 0.58413(19) 0.0249(9) Uiso 1.000000 R
H4b H 1.0995(5) 0.48720(11) 0.64226(19) 0.0249(9) Uiso 1.000000 R

loop_
_atom_site_aniso_label
_atom_site_aniso_U_11
_atom_site_aniso_U_22
_atom_site_aniso_U_33
_atom_site_aniso_U_12
_atom_site_aniso_U_13
_atom_site_aniso_U_23
Cu1 0.0173(2) 0.0165(2) 0.0155(2) 0.0019(2) -0.00349(18) -0.0011(2)
O2 0.0222(15) 0.0209(15) 0.0320(17) 0.0024(12) -0.0012(13) -0.0036(13)
N3 0.0251(19) 0.0156(17) 0.0196(17) 0.0003(14) -0.0054(14) 0.0019(14)
O1 0.0311(17) 0.0226(16) 0.0364(18) 0.0054(13) -0.0107(14) 0.0016(14)
C29 0.019(2) 0.020(2) 0.019(2) -0.0013(17) 0.0016(16) -0.0025(17)
N5 0.030(2) 0.0220(19) 0.032(2) 0.0073(16) -0.0119(17) -0.0011(16)
N1 0.037(2) 0.0185(18) 0.0176(18) -0.0007(16) -0.0075(16) 0.0016(14)
N4 0.0279(19) 0.0164(17) 0.0178(17) 0.0031(14) -0.0074(14) -0.0006(14)
N6 0.030(2) 0.0244(19) 0.0230(19) 0.0076(16) -0.0105(16) -0.0073(15)
N2 0.0238(18) 0.0181(18) 0.0237(18) 0.0062(14) -0.0101(15) -0.0026(14)
C14 0.019(2) 0.022(2) 0.025(2) 0.0000(17) 0.0027(17) 0.0051(18)
C19 0.023(2) 0.023(2) 0.021(2) -0.0012(17) 0.0035(17) 0.0042(17)
C25 0.025(2) 0.022(2) 0.030(2) -0.0007(18) -0.0029(19) -0.0010(19)
C34 0.018(2) 0.021(2) 0.020(2) -0.0011(17) 0.0016(16) -0.0023(17)
C15 0.019(2) 0.022(2) 0.031(2) -0.0015(17) 0.0008(18) 0.0012(18)
C30 0.023(2) 0.025(2) 0.023(2) -0.0007(18) -0.0024(17) -0.0019(18)
C20 0.028(2) 0.017(2) 0.029(2) -0.0021(17) -0.0052(19) 0.0047(18)
C21 0.030(2) 0.022(2) 0.025(2) 0.0018(18) 0.0015(18) 0.0049(18)
C37 0.025(2) 0.025(2) 0.038(3) 0.0027(19) -0.0069(19) -0.003(2)
C24 0.031(2) 0.028(2) 0.030(2) 0.000(2) -0.008(2) -0.002(2)
C18 0.024(2) 0.020(2) 0.036(3) 0.0018(18) -0.0060(19) 0.0074(19)
C16 0.027(2) 0.022(2) 0.047(3) -0.0044(19) -0.007(2) -0.006(2)
C41 0.033(3) 0.039(3) 0.025(2) -0.003(2) -0.004(2) -0.003(2)
C22 0.024(2) 0.027(2) 0.034(3) 0.0041(19) 0.0015(19) 0.005(2)
C31 0.026(2) 0.022(2) 0.036(3) 0.0031(18) -0.0042(19) -0.0024(19)
C35 0.027(2) 0.020(2) 0.020(2) 0.0063(17) -0.0061(17) -0.0040(17)
C36 0.031(2) 0.026(2) 0.026(2) 0.0048(19) -0.0034(19) -0.0032(19)
C33 0.021(2) 0.024(2) 0.022(2) -0.0033(17) -0.0007(17) -0.0060(17)
C11 0.026(2) 0.022(2) 0.024(2) -0.0016(18) -0.0036(18) -0.0002(18)
C23 0.028(2) 0.026(2) 0.038(3) 0.0006(19) -0.012(2) 0.002(2)
C38 0.032(2) 0.021(2) 0.029(2) 0.0052(19) -0.0149(19) -0.0034(19)
C39 0.034(3) 0.024(2) 0.023(2) 0.0033(19) -0.0072(19) -0.0033(18)
C13 0.018(2) 0.020(2) 0.027(2) -0.0002(16) 0.0036(17) 0.0044(18)
C26 0.028(3) 0.049(3) 0.037(3) 0.006(2) -0.004(2) -0.011(2)
C42 0.046(3) 0.041(3) 0.025(2) -0.005(2) -0.008(2) -0.001(2)
C32 0.029(2) 0.019(2) 0.030(2) -0.0004(18) 0.0032(19) -0.0073(18)
C40 0.029(2) 0.024(2) 0.026(2) 0.0030(18) -0.0049(19) -0.0057(19)
C17 0.029(2) 0.019(2) 0.048(3) 0.0023(19) -0.000(2) 0.001(2)
C8 0.057(3) 0.024(2) 0.034(3) -0.000(2) -0.026(2) 0.005(2)
C9 0.051(3) 0.050(3) 0.037(3) -0.006(3) -0.009(3) 0.001(3)
C5 0.034(3) 0.029(2) 0.029(2) 0.005(2) -0.017(2) -0.000(2)
C10 0.056(3) 0.026(3) 0.036(3) -0.005(2) -0.022(2) 0.003(2)
C12 0.070(4) 0.029(3) 0.036(3) 0.001(3) -0.031(3) 0.000(2)
C2 0.060(3) 0.018(2) 0.032(3) -0.007(2) -0.011(2) -0.001(2)
C27 0.044(3) 0.057(4) 0.035(3) 0.012(3) -0.016(2) -0.014(3)
C7 0.068(4) 0.026(3) 0.039(3) -0.005(3) -0.023(3) 0.002(2)
C3 0.294(14) 0.027(3) 0.064(5) -0.009(5) -0.111(7) -0.008(3)
C6 0.176(8) 0.021(3) 0.094(5) 0.020(4) -0.118(6) -0.018(3)
C1 0.243(11) 0.017(3) 0.051(4) -0.003(4) -0.097(6) -0.003(3)
C4 0.173(9) 0.038(4) 0.087(5) 0.023(4) -0.107(6) -0.025(4)
O5 0.0235(15) 0.0244(16) 0.0212(15) 0.0049(13) -0.0024(12) -0.0051(12)
O6 0.0357(18) 0.0277(16) 0.0174(15) 0.0049(14) -0.0077(13) -0.0039(13)
C28 0.018(2) 0.023(2) 0.018(2) -0.0010(17) 0.0005(16) -0.0023(17)
O1w 0.0170(14) 0.0209(15) 0.0278(16) 0.0012(12) -0.0015(12) -0.0030(12)
O2w 0.0261(16) 0.0196(15) 0.0212(15) 0.0049(12) -0.0055(12) 0.0003(12)
O3w 0.0213(15) 0.0258(17) 0.0362(18) 0.0018(13) -0.0009(13) -0.0013(14)

loop_
_atom_type_symbol
_atom_type_scat_dispersion_real
_atom_type_scat_dispersion_imag
_atom_type_scat_Cromer_Mann_a1
_atom_type_scat_Cromer_Mann_a2
_atom_type_scat_Cromer_Mann_a3
_atom_type_scat_Cromer_Mann_a4
_atom_type_scat_Cromer_Mann_b1
_atom_type_scat_Cromer_Mann_b2
_atom_type_scat_Cromer_Mann_b3
_atom_type_scat_Cromer_Mann_b4
_atom_type_scat_Cromer_Mann_c
_atom_type_scat_source
_atom_type_scat_dispersion_source
H 0.00000 0.00000 0.49300 0.32291 0.14019 0.04081 10.51090 26.12570 3.14236 57.79970 0.0030380000826 'International Tables Volume C Table 6.1.1.4 (pp. 500-502)' 'Henke, Gullikson and Davis, At. Data and Nucl. Data Tables, 1993, 54, 2'
C 0.00347 0.00161 2.31000 1.02000 1.58860 0.86500 20.84390 10.20750 0.56870 51.65120 0.215599998832 'International Tables Volume C Table 6.1.1.4 (pp. 500-502)' 'Henke, Gullikson and Davis, At. Data and Nucl. Data Tables, 1993, 54, 2'
Cu 0.34125 1.28947 13.33800 7.16760 5.61580 1.67350 3.58280 0.24700 11.39660 64.81260 1.19099998474 'International Tables Volume C Table 6.1.1.4 (pp. 500-502)' 'Henke, Gullikson and Davis, At. Data and Nucl. Data Tables, 1993, 54, 2'
O 0.01158 0.00611 3.04850 2.28680 1.54630 0.86700 13.27710 5.70110 0.32390 32.90890 0.250800013542 'International Tables Volume C Table 6.1.1.4 (pp. 500-502)' 'Henke, Gullikson and Davis, At. Data and Nucl. Data Tables, 1993, 54, 2'
N 0.00653 0.00323 12.21260 3.13220 2.01250 1.16630 0.00570 9.89330 28.99750 0.58260 -11.5290002823 'International Tables Volume C Table 6.1.1.4 (pp. 500-502)' 'Henke, Gullikson and Davis, At. Data and Nucl. Data Tables, 1993, 54, 2'

loop_
_geom_angle_atom_site_label_1
_geom_angle_atom_site_label_2
_geom_angle_atom_site_label_3
_geom_angle
N1 Cu1 N3 93.53(13)
N4 Cu1 N3 85.13(13)
N4 Cu1 N1 175.91(15)
N2 Cu1 N3 176.69(14)
N2 Cu1 N1 83.99(13)
N2 Cu1 N4 97.19(13)
C7 N3 Cu1 106.8(3)
C30 C29 C34 118.1(4)
C28 C29 C34 122.8(4)
C28 C29 C30 119.1(4)
C20 N5 C19 126.7(4)
C1 N1 Cu1 108.7(3)
C12 N4 Cu1 107.7(3)
C35 N6 C34 122.8(4)
C6 N2 Cu1 108.9(3)
C15 C14 C19 119.0(4)
C13 C14 C19 123.1(4)
C13 C14 C15 117.8(4)
C14 C19 N5 119.9(4)
C18 C19 N5 121.8(4)
C18 C19 C14 118.3(4)
C24 C25 C20 118.9(4)
C26 C25 C20 119.2(4)
C26 C25 C24 121.8(4)
N6 C34 C29 120.9(4)
C33 C34 C29 118.8(4)
C33 C34 N6 120.2(4)
C16 C15 C14 121.8(4)
C31 C30 C29 122.8(4)
C25 C20 N5 118.4(4)
C21 C20 N5 120.9(4)
C21 C20 C25 120.6(4)
C22 C21 C20 119.7(4)
C38 C37 C36 119.3(4)
C23 C24 C25 119.4(4)
C27 C24 C25 121.3(4)
C27 C24 C23 119.3(4)
C17 C18 C19 120.9(4)
C17 C16 C15 118.9(4)
C23 C22 C21 120.0(4)
C32 C31 C30 118.8(4)
C36 C35 N6 119.0(4)
C40 C35 N6 120.3(4)
C40 C35 C36 120.7(4)
C35 C36 C37 120.2(4)
C32 C33 C34 121.2(4)
C12 C11 C10 111.4(4)
C22 C23 C24 121.3(4)
C39 C38 C37 121.6(4)
C42 C39 C38 120.4(4)
C40 C39 C38 119.2(4)
C40 C39 C42 120.5(4)
O1 C13 O2 124.2(4)
C14 C13 O2 119.4(4)
C14 C13 O1 116.5(4)
C33 C32 C31 120.4(4)
C35 C40 C41 121.0(4)
C39 C40 C41 120.0(4)
C39 C40 C35 119.0(4)
C16 C17 C18 120.9(4)
C7 C8 C9 108.5(4)
C10 C9 C8 110.6(5)
C4 C5 C6 111.9(4)
C9 C10 C11 112.5(4)
C11 C12 N4 114.3(4)
C7 C12 N4 108.0(4)
C7 C12 C11 114.7(4)
C1 C2 C3 110.5(5)
C8 C7 N3 112.8(4)
C12 C7 N3 108.8(4)
C12 C7 C8 112.6(4)
C4 C3 C2 121.0(6)
C5 C6 N2 116.5(4)
C1 C6 N2 117.2(6)
C1 C6 C5 119.8(6)
C2 C1 N1 114.7(5)
C6 C1 N1 116.1(5)
C6 C1 C2 120.9(6)
C3 C4 C5 121.3(6)
O5 C28 C29 120.1(3)
O6 C28 C29 116.8(4)
O6 C28 O5 123.1(4)

loop_
_geom_bond_atom_site_label_1
_geom_bond_atom_site_label_2
_geom_bond_distance
Cu1 N3 2.018(3)
Cu1 N1 2.017(3)
Cu1 N4 2.014(3)
Cu1 N2 2.004(3)
O2 C13 1.266(5)
N3 C7 1.483(6)
O1 C13 1.260(5)
C29 C34 1.414(6)
C29 C30 1.396(6)
C29 C28 1.508(6)
N5 C19 1.387(6)
N5 C20 1.417(5)
N1 C1 1.475(6)
N4 C12 1.495(6)
N6 C34 1.376(5)
N6 C35 1.426(5)
N2 C6 1.462(6)
C14 C19 1.420(6)
C14 C15 1.391(6)
C14 C13 1.510(6)
C19 C18 1.397(6)
C25 C20 1.403(6)
C25 C24 1.404(6)
C25 C26 1.504(6)
C34 C33 1.405(6)
C15 C16 1.378(6)
C30 C31 1.377(6)
C20 C21 1.399(6)
C21 C22 1.384(6)
C37 C36 1.389(6)
C37 C38 1.376(7)
C24 C23 1.393(7)
C24 C27 1.506(7)
C18 C17 1.378(6)
C16 C17 1.382(7)
C41 C40 1.513(6)
C22 C23 1.380(7)
C31 C32 1.388(6)
C35 C36 1.382(6)
C35 C40 1.397(6)
C33 C32 1.379(6)
C11 C10 1.534(6)
C11 C12 1.496(6)
C38 C39 1.388(7)
C39 C42 1.506(6)
C39 C40 1.403(6)
C8 C9 1.540(7)
C8 C7 1.541(6)
C9 C10 1.464(7)
C5 C6 1.507(6)
C5 C4 1.505(7)
C12 C7 1.465(7)
C2 C3 1.526(8)
C2 C1 1.515(7)
C3 C4 1.301(9)
C6 C1 1.303(9)
O5 C28 1.258(5)
O6 C28 1.265(5)
